data_1531075
loop_
_publ_author_name
'Andreev, A.V.'
'Honda, F.'
'Sechovsky, V.'
'Divis, M.'
'Izmaylov, N.'
'Chernyavski, O.'
'Shiokawa, Y.'
'Homma, Y.'

_publ_section_title
;
 Magnetic properties of single crystalline U Fe Si
;
_journal_name_full 'Journal of Alloys Compd.'
_journal_page_first 91
_journal_page_last 94
_journal_volume 335
_journal_year 2002
_chemical_formula_sum 'Fe Si U'
_chemical_name_systematic 'U Fe Si'
_space_group_IT_number 62
_symmetry_space_group_name_Hall '-P 2ac 2n'
_symmetry_space_group_name_H-M 'P n m a'
_cell_angle_alpha 90
_cell_angle_beta 90
_cell_angle_gamma 90
_cell_formula_units_Z 4
_cell_length_a 6.996
_cell_length_b 4.06
_cell_length_c 6.856
_cell_volume 194.736
_citation_journal_id_ASTM JALCEU
_cod_data_source_file Andreev_JALCEU_2002_421.cif
_cod_data_source_block Fe1Si1U1
_cod_original_cell_volume 194.7362
_cod_original_formula_sum 'Fe1 Si1 U1'
_cod_database_code 1531075

loop_
_symmetry_equiv_pos_as_xyz
x,y,z
-x+1/2,-y,z+1/2
x+1/2,-y+1/2,-z+1/2
-x,y+1/2,-z
-x,-y,-z
x-1/2,y,-z-1/2
-x-1/2,y-1/2,z-1/2
x,-y-1/2,z

loop_
_atom_site_label
_atom_site_type_symbol
_atom_site_fract_x
_atom_site_fract_y
_atom_site_fract_z
_atom_site_occupancy
_atom_site_U_iso_or_equiv
Si1 Si 0.1969 0.25 0.1115 1 0.0
Fe1 Fe 0.3601 0.25 0.4232 1 0.0
U1 U 0.0086 0.25 0.676 1 0.0
